data_7710950
loop_
_publ_author_name
'W\"ohler, Jannika'
'Meyer, Marco'
'Prescimone, Alessandro'
'Constable, Edwin C.'
'Housecroft, Catherine E.'

_publ_section_title
;
 The effects of introducing terminal alkenyl substituents into the
 2,2'-bipyridine domain in [Cu(N^N)(P^P)]+ coordination compounds
;
_journal_name_full 'Dalton Transactions'
_journal_paper_doi 10.1039/D2DT01799G
_journal_year 2022
_chemical_formula_moiety 'C57 H56 Cu N2 O P2, F6 P'
_chemical_formula_sum 'C57 H56 Cu F6 N2 O P3'
_chemical_formula_weight 1055.48
_space_group_crystal_system monoclinic
_space_group_IT_number 14
_space_group_name_Hall '-P 2ybc'
_space_group_name_H-M_alt 'P 1 21/c 1'
_atom_sites_solution_hydrogens mixed
_atom_sites_solution_primary dual
_audit_creation_date 2021-08-03
_audit_creation_method
;
Olex2 1.3
(compiled 2020.11.12 svn.r5f609507 for OlexSys, GUI svn.r6272)
;
_audit_update_record
;
2022-05-06 deposited with the CCDC.	2022-08-01 downloaded from the CCDC.
;
_cell_angle_alpha 90
_cell_angle_beta 110.268(2)
_cell_angle_gamma 90
_cell_formula_units_Z 4
_cell_length_a 17.4311(3)
_cell_length_b 15.1404(3)
_cell_length_c 20.4627(4)
_cell_measurement_reflns_used 97538
_cell_measurement_temperature 150
_cell_measurement_theta_max 70.75
_cell_measurement_theta_min 3.72
_cell_volume 5066.01(18)
_computing_cell_refinement
;
X-Area Recipe 1.36.0.0 (STOE, 2020)
;
_computing_data_collection
;
X-Area Pilatus3_SV 1.31.170.0 (STOE, 2020)
;
_computing_data_reduction
;
X-Area Integrate 1.78.3.0 (STOE, 2020)
X-Area LANA 1.83.8.0 (STOE, 2020)
;
_computing_molecular_graphics 'Olex2 1.3 (Dolomanov et al., 2009)'
_computing_publication_material
;
STOE & Cie GmbH, X-Area, software package for collecting single-crystal or
multi-domain crystal data on STOE area-detector diffractometers, for image 
processing, for the correction and scaling of reflection intensities and 
for outlier rejection, version 1.90, Darmstadt 2020
;
_computing_structure_refinement 'SHELXL 2018/3 (Sheldrick, 2015)'
_computing_structure_solution 'SHELXT 2018/2 (Sheldrick, 2018)'
_diffrn_ambient_temperature 150
_diffrn_detector 'EIGER2 1M'
_diffrn_detector_area_resol_mean 13.33
_diffrn_detector_type 'DECTRIS EIGER2 1M'
_diffrn_measured_fraction_theta_full 0.993
_diffrn_measured_fraction_theta_max 0.975
_diffrn_measurement_device 'Eulerian 4-circle diffractometer'
_diffrn_measurement_device_type 'STOE STADIVARI Cu'
_diffrn_measurement_method 'rotation method, \w scans'
_diffrn_radiation_collimation '1.2 0.6 mm diameter'
_diffrn_radiation_monochromator 'Graded multilayer mirror'
_diffrn_radiation_polarisn_norm 270
_diffrn_radiation_probe x-ray
_diffrn_radiation_type 'Cu K\a'
_diffrn_radiation_wavelength 1.54186
_diffrn_reflns_av_R_equivalents 0.0196
_diffrn_reflns_av_unetI/netI 0.0116
_diffrn_reflns_Laue_measured_fraction_full 0.993
_diffrn_reflns_Laue_measured_fraction_max 0.975
_diffrn_reflns_limit_h_max 17
_diffrn_reflns_limit_h_min -21
_diffrn_reflns_limit_k_max 16
_diffrn_reflns_limit_k_min -18
_diffrn_reflns_limit_l_max 24
_diffrn_reflns_limit_l_min -24
_diffrn_reflns_number 43735
_diffrn_reflns_point_group_measured_fraction_full 0.993
_diffrn_reflns_point_group_measured_fraction_max 0.975
_diffrn_reflns_theta_full 67.686
_diffrn_reflns_theta_max 70.373
_diffrn_reflns_theta_min 3.718
_diffrn_source 'Axo Cu'
_diffrn_source_current 1.00
_diffrn_source_power 0.050
_diffrn_source_voltage 50
_exptl_absorpt_coefficient_mu 2.046
_exptl_absorpt_correction_T_max 0.2373
_exptl_absorpt_correction_T_min 0.1828
_exptl_absorpt_correction_type multi-scan
_exptl_absorpt_process_details
;
STOE X-Red32, absorption correction by Gaussian integration, analogous to
P. Coppens in: F. R. Ahmed (Editor), "Crystallographic Computing", Munksgaard,
Copenhagen (1970), 255 - 270. Afterwards scaling of reflection intensities was
performed within STOE LANA. J. Koziskova, F. Hahn, J. Richter, J. Kozisek, Acta
Chimica Slovaca, vol. 9, no. 2, 2016, pp. 136 - 140.
Finally a spherical absorption correction was done within STOE LANA.
;
_exptl_crystal_colour colourless
_exptl_crystal_colour_primary colourless
_exptl_crystal_density_diffrn 1.384
_exptl_crystal_description block
_exptl_crystal_F_000 2192
_exptl_crystal_size_max 0.25
_exptl_crystal_size_mid 0.25
_exptl_crystal_size_min 0.2
_refine_diff_density_max 0.767
_refine_diff_density_min -0.913
_refine_diff_density_rms 0.071
_refine_ls_extinction_coef 0.00154(10)
_refine_ls_extinction_expression Fc^*^=kFc[1+0.001xFc^2^\l^3^/sin(2\q)]^-1/4^
_refine_ls_extinction_method 'SHELXL-2018/3 (Sheldrick 2018)'
_refine_ls_goodness_of_fit_ref 1.036
_refine_ls_hydrogen_treatment constr
_refine_ls_matrix_type full
_refine_ls_number_parameters 633
_refine_ls_number_reflns 9442
_refine_ls_number_restraints 37
_refine_ls_restrained_S_all 1.083
_refine_ls_R_factor_all 0.0491
_refine_ls_R_factor_gt 0.0488
_refine_ls_shift/su_max 0.001
_refine_ls_shift/su_mean 0.000
_refine_ls_structure_factor_coef Fsqd
_refine_ls_weighting_details 'w=1/[\s^2^(Fo^2^)+(0.0780P)^2^+5.6157P] where P=(Fo^2^+2Fc^2^)/3'
_refine_ls_weighting_scheme calc
_refine_ls_wR_factor_gt 0.1327
_refine_ls_wR_factor_ref 0.1331
_reflns_Friedel_coverage 0.000
_reflns_number_gt 9355
_reflns_number_total 9442
_reflns_threshold_expression 'I > 2\s(I)'
_cod_data_source_file d2dt01799g2.cif
_cod_data_source_block woj056_150k
_cod_database_code 7710950
_shelx_shelxl_version_number 2018/3
_shelx_space_group_comment
;
The symmetry employed for this shelxl refinement is uniquely defined
by the following loop, which should always be used as a source of
symmetry information in preference to the above space-group names.
They are only intended as comments.
;
_shelx_estimated_absorpt_t_max 0.685
_shelx_estimated_absorpt_t_min 0.629
_olex2_refinement_description
;
1. Fixed Uiso
 At 1.2 times of:
  All C(H) groups, All C(H,H) groups, All C(H,H,H,H) groups
 At 1.5 times of:
  All C(H,H,H) groups
2. Restrained distances
 C14-C13
 1.52 with sigma of 0.005
 C16-C15 \\sim C19-C15 \\sim C17-C16 \\sim C20-C19 \\sim C20-C21 \\sim C18-C17
 with sigma of 0.02
 C21-C20 \\sim C18-C17 \\sim C17-C16 \\sim C20-C19 \\sim C16-C15 \\sim C19-C15
\\sim C14-C13 \\sim C13-C12
 \\sim C12-C11
 with sigma of 0.02
3. Uiso/Uaniso restraints and constraints
Uanis(C16) = Uanis(C17) = Uanis(C21) = Uanis(C19) = Uanis(C20) = Uanis(C18)
4. Others
 Fixed Sof: H15A(0.7) H15B(0.7) H15C(0.3) H15D(0.3) C16(0.7) H16A(0.7)
 H16B(0.7) C17(0.7) H17A(0.7) H17B(0.7) C21(0.3) H21A(0.3) H21B(0.3) H21C(0.3)
 C19(0.3) H19A(0.3) H19B(0.3) C20(0.3) H20A(0.3) H20B(0.3) C18(0.7) H18A(0.7)
 H18B(0.7) H18C(0.7)
5.a Riding coordinates:
 C13(H13A,H13B), C14(H14A,H14B,H14C)
5.b Secondary CH2 refined with riding coordinates:
 C11(H11A,H11B), C15(H15A,H15B), C15(H15C,H15D), C12(H12A,H12B), C16(H16A,
 H16B), C17(H17A,H17B), C19(H19A,H19B), C20(H20A,H20B)
5.c Aromatic/amide H refined with riding coordinates:
 C44(H44), C39(H39), C50(H50), C56(H56), C29(H29), C42(H42), C60(H60),
 C23(H23), C38(H38), C43(H43), C37(H37), C30(H30), C54(H54), C33(H33), C51(H51),
  C31(H31), C24(H24), C25(H25), C58(H58), C59(H59), C53(H53), C27(H27),
 C52(H52), C57(H57), C7(H7), C26(H26), C9(H9), C32(H32), C2(H2), C4(H4), C8(H8),
  C3(H3)
5.d Idealised Me refined as rotating group:
 C48(H48A,H48B,H48C), C47(H47A,H47B,H47C), C21(H21A,H21B,H21C), C18(H18A,H18B,
 H18C)
;
_olex2_date_sample_submission 2021-07-03
_olex2_diffrn_ambient_temperature_device 'Oxford Cryosystems'
_olex2_exptl_crystal_mounting_method 'The crystal was mounted on a mylar loop in perfluoroether oil'
_olex2_submission_original_sample_id WOJ056_150K
_olex2_submission_special_instructions 'No special instructions were received'

loop_
_space_group_symop_operation_xyz
'x, y, z'
'-x, y+1/2, -z+1/2'
'-x, -y, -z'
'x, -y-1/2, z-1/2'

loop_
_atom_site_label
_atom_site_type_symbol
_atom_site_fract_x
_atom_site_fract_y
_atom_site_fract_z
_atom_site_U_iso_or_equiv
_atom_site_adp_type
_atom_site_occupancy
_atom_site_site_symmetry_order
_atom_site_calc_flag
_atom_site_refinement_flags_posn
_atom_site_refinement_flags_adp
_atom_site_refinement_flags_occupancy
_atom_site_disorder_assembly
_atom_site_disorder_group
Cu1 Cu 0.74977(2) 0.69071(2) 0.35892(2) 0.02345(12) Uani 1 1 d . . . . .
P1 P 0.71053(3) 0.83313(3) 0.32786(3) 0.02368(14) Uani 1 1 d . . . . .
P2 P 0.76196(3) 0.60193(4) 0.27136(3) 0.02345(14) Uani 1 1 d . . . . .
P3 P 1.18574(4) 0.73254(4) 0.41339(3) 0.03612(17) Uani 1 1 d . . . . .
F1 F 1.11272(10) 0.80152(11) 0.38495(9) 0.0459(4) Uani 1 1 d . . . . .
F4 F 1.24957(10) 0.80843(11) 0.41446(10) 0.0508(4) Uani 1 1 d . . . . .
O1 O 0.64086(9) 0.73500(10) 0.20165(8) 0.0271(3) Uani 1 1 d . . . . .
F6 F 1.17661(11) 0.70826(11) 0.33521(9) 0.0496(4) Uani 1 1 d . . . . .
F3 F 1.12149(12) 0.65598(12) 0.41192(11) 0.0612(5) Uani 1 1 d . . . . .
F2 F 1.19431(14) 0.75645(13) 0.49138(9) 0.0630(5) Uani 1 1 d . . . . .
F5 F 1.25873(12) 0.66331(13) 0.44046(12) 0.0722(6) Uani 1 1 d . . . . .
N2 N 0.84854(12) 0.66777(13) 0.45272(9) 0.0279(4) Uani 1 1 d . . . . .
N1 N 0.69072(12) 0.62064(13) 0.41714(10) 0.0294(4) Uani 1 1 d . . . . .
C55 C 0.83019(13) 0.64436(15) 0.22822(12) 0.0287(5) Uani 1 1 d . . . . .
C34 C 0.60529(14) 0.84524(15) 0.26717(12) 0.0277(5) Uani 1 1 d . . . . .
C46 C 0.61284(13) 0.65286(15) 0.17299(11) 0.0251(4) Uani 1 1 d . . . . .
C35 C 0.58099(13) 0.79097(15) 0.20848(12) 0.0268(4) Uani 1 1 d . . . . .
C44 C 0.64033(14) 0.49906(15) 0.16976(12) 0.0297(5) Uani 1 1 d . . . . .
H44 H 0.675229 0.449333 0.184993 0.036 Uiso 1 1 calc R U . . .
C45 C 0.66614(13) 0.58211(15) 0.19883(11) 0.0249(4) Uani 1 1 d . . . . .
C36 C 0.50307(15) 0.79010(17) 0.15903(12) 0.0325(5) Uani 1 1 d . . . . .
C41 C 0.53602(14) 0.64485(16) 0.12213(12) 0.0302(5) Uani 1 1 d . . . . .
C39 C 0.54669(15) 0.90336(16) 0.27532(13) 0.0321(5) Uani 1 1 d . . . . .
H39 H 0.560725 0.942091 0.314217 0.039 Uiso 1 1 calc R U . . .
C22 C 0.76319(14) 0.90259(15) 0.28324(11) 0.0271(4) Uani 1 1 d . . . . .
C6 C 0.83118(16) 0.60531(15) 0.49256(12) 0.0325(5) Uani 1 1 d . . . . .
C50 C 0.77729(15) 0.44670(16) 0.34621(12) 0.0339(5) Uani 1 1 d . . . . .
H50 H 0.748422 0.477966 0.370671 0.041 Uiso 1 1 calc R U . . .
C28 C 0.71112(13) 0.89900(14) 0.40282(12) 0.0269(4) Uani 1 1 d . . . . .
C56 C 0.80220(15) 0.67711(18) 0.16066(13) 0.0350(5) Uani 1 1 d . . . . .
H56 H 0.745530 0.674370 0.133912 0.042 Uiso 1 1 calc R U . . .
C29 C 0.66417(15) 0.86937(16) 0.44183(12) 0.0324(5) Uani 1 1 d . . . . .
H29 H 0.631045 0.818210 0.427391 0.039 Uiso 1 1 calc R U . . .
C42 C 0.51193(15) 0.56046(18) 0.09552(12) 0.0353(5) Uani 1 1 d . . . . .
H42 H 0.459399 0.552020 0.061196 0.042 Uiso 1 1 calc R U . . .
C49 C 0.79821(14) 0.48930(15) 0.29440(12) 0.0294(5) Uani 1 1 d . . . . .
C60 C 0.91387(15) 0.64894(17) 0.26667(14) 0.0364(5) Uani 1 1 d . . . . .
H60 H 0.934063 0.626464 0.312859 0.044 Uiso 1 1 calc R U . . .
C23 C 0.82955(15) 0.87068(16) 0.26783(12) 0.0320(5) Uani 1 1 d . . . . .
H23 H 0.847447 0.811625 0.279550 0.038 Uiso 1 1 calc R U . . .
C38 C 0.46834(15) 0.90427(17) 0.22663(14) 0.0370(6) Uani 1 1 d . . . . .
H38 H 0.428868 0.943652 0.232623 0.044 Uiso 1 1 calc R U . . .
C43 C 0.56369(15) 0.48894(17) 0.11857(13) 0.0347(5) Uani 1 1 d . . . . .
H43 H 0.546675 0.432174 0.099190 0.042 Uiso 1 1 calc R U . . .
C37 C 0.44660(15) 0.84895(18) 0.16953(13) 0.0365(5) Uani 1 1 d . . . . .
H37 H 0.392422 0.850872 0.136845 0.044 Uiso 1 1 calc R U . . .
C10 C 0.92773(15) 0.69039(18) 0.46645(13) 0.0354(5) Uani 1 1 d . . . . .
C30 C 0.66564(16) 0.91400(17) 0.50122(13) 0.0362(5) Uani 1 1 d . . . . .
H30 H 0.632732 0.893873 0.526757 0.043 Uiso 1 1 calc R U . . .
C1 C 0.60959(16) 0.60260(17) 0.39796(16) 0.0394(6) Uani 1 1 d . . . . .
C54 C 0.84178(16) 0.44301(18) 0.25935(14) 0.0387(6) Uani 1 1 d . . . . .
H54 H 0.856671 0.471498 0.224127 0.046 Uiso 1 1 calc R U . . .
C5 C 0.74273(17) 0.58641(16) 0.47661(13) 0.0347(5) Uani 1 1 d . . . . .
C33 C 0.76079(16) 0.97253(17) 0.42652(14) 0.0358(5) Uani 1 1 d . . . . .
H33 H 0.793662 0.993343 0.401180 0.043 Uiso 1 1 calc R U . . .
C51 C 0.79844(17) 0.35846(18) 0.36243(15) 0.0431(6) Uani 1 1 d . . . . .
H51 H 0.783671 0.329499 0.397528 0.052 Uiso 1 1 calc R U . . .
C31 C 0.71446(17) 0.98749(18) 0.52372(13) 0.0399(6) Uani 1 1 d . . . . .
H31 H 0.714726 1.018263 0.564254 0.048 Uiso 1 1 calc R U . . .
C24 C 0.87008(17) 0.92470(18) 0.23530(14) 0.0395(6) Uani 1 1 d . . . . .
H24 H 0.916105 0.902689 0.225693 0.047 Uiso 1 1 calc R U . . .
C40 C 0.48583(16) 0.72851(19) 0.09671(13) 0.0417(6) Uani 1 1 d . . . . .
C25 C 0.84371(17) 1.01010(17) 0.21694(14) 0.0390(6) Uani 1 1 d . . . . .
H25 H 0.871647 1.046996 0.194988 0.047 Uiso 1 1 calc R U . . .
C58 C 0.93874(18) 0.7186(2) 0.17058(17) 0.0477(7) Uani 1 1 d . . . . .
H58 H 0.975501 0.744154 0.150877 0.057 Uiso 1 1 calc R U . . .
C59 C 0.96771(17) 0.68618(19) 0.23775(17) 0.0455(7) Uani 1 1 d . . . . .
H59 H 1.024436 0.689334 0.264242 0.055 Uiso 1 1 calc R U . . .
C53 C 0.86321(18) 0.35540(19) 0.27614(16) 0.0485(7) Uani 1 1 d . . . . .
H53 H 0.893170 0.324127 0.252631 0.058 Uiso 1 1 calc R U . . .
C27 C 0.73660(16) 0.98899(17) 0.26353(15) 0.0386(6) Uani 1 1 d . . . . .
H27 H 0.690621 1.011518 0.272938 0.046 Uiso 1 1 calc R U . . .
C52 C 0.84100(19) 0.31350(18) 0.32708(17) 0.0504(8) Uani 1 1 d . . . . .
H52 H 0.855165 0.253293 0.337814 0.060 Uiso 1 1 calc R U . . .
C57 C 0.85603(18) 0.7137(2) 0.13184(15) 0.0455(6) Uani 1 1 d . . . . .
H57 H 0.836222 0.735586 0.085460 0.055 Uiso 1 1 calc R U . . .
C7 C 0.8918(2) 0.56008(19) 0.54383(14) 0.0501(7) Uani 1 1 d . . . . .
H7 H 0.878113 0.515004 0.570167 0.060 Uiso 1 1 calc R U . . .
C26 C 0.77649(17) 1.04163(18) 0.23064(15) 0.0424(6) Uani 1 1 d . . . . .
H26 H 0.757640 1.100036 0.217277 0.051 Uiso 1 1 calc R U . . .
C9 C 0.99080(18) 0.6479(2) 0.51799(15) 0.0487(7) Uani 1 1 d . . . . .
H9 H 1.045965 0.664686 0.526682 0.058 Uiso 1 1 calc R U . . .
C11 C 0.94467(16) 0.7637(2) 0.42494(14) 0.0472(7) Uani 1 1 d D . . . .
H11A H 0.899561 0.766680 0.379429 0.057 Uiso 1 1 calc R U . . .
H11B H 0.995551 0.750087 0.415758 0.057 Uiso 1 1 calc R U . . .
C32 C 0.76275(18) 1.01597(18) 0.48714(15) 0.0431(6) Uani 1 1 d . . . . .
H32 H 0.797635 1.065518 0.503276 0.052 Uiso 1 1 calc R U . . .
C2 C 0.5801(2) 0.5495(2) 0.4393(2) 0.0573(8) Uani 1 1 d . . . . .
H2 H 0.523368 0.536377 0.425231 0.069 Uiso 1 1 calc R U . . .
C4 C 0.7154(2) 0.5350(2) 0.52047(17) 0.0569(8) Uani 1 1 d . . . . .
H4 H 0.752642 0.513249 0.563269 0.068 Uiso 1 1 calc R U . . .
C8 C 0.9733(2) 0.5819(2) 0.55607(17) 0.0572(8) Uani 1 1 d . . . . .
H8 H 1.016017 0.551271 0.590468 0.069 Uiso 1 1 calc R U . . .
C15 C 0.55648(16) 0.6405(2) 0.32921(19) 0.0515(8) Uani 1 1 d D . . . .
H15A H 0.576701 0.615575 0.293477 0.062 Uiso 0.7 1 calc R U P A 1
H15B H 0.568226 0.704650 0.331241 0.062 Uiso 0.7 1 calc R U P A 1
H15C H 0.564940 0.609410 0.289694 0.062 Uiso 0.3 1 calc R U P B 2
H15D H 0.567015 0.704380 0.326136 0.062 Uiso 0.3 1 calc R U P B 2
C13 C 1.0291(2) 0.8635(2) 0.51974(17) 0.0586(8) Uani 1 1 d D . . . .
H13A H 1.050884 0.803226 0.533226 0.070 Uiso 1 1 d R U . . .
H13B H 1.067194 0.897186 0.502836 0.070 Uiso 1 1 d R U . . .
C48 C 0.5175(3) 0.7741(2) 0.04316(16) 0.0654(10) Uani 1 1 d . . . . .
H48A H 0.488963 0.830417 0.028724 0.098 Uiso 1 1 calc R U . . .
H48B H 0.507109 0.735797 0.002381 0.098 Uiso 1 1 calc R U . . .
H48C H 0.576364 0.784815 0.064510 0.098 Uiso 1 1 calc R U . . .
C14 C 1.0322(3) 0.9056(2) 0.58335(19) 0.0727(11) Uani 1 1 d D . . . .
H14A H 1.013383 0.966835 0.573947 0.109 Uiso 1 1 d R U . . .
H14B H 0.997233 0.873825 0.604027 0.109 Uiso 1 1 d R U . . .
H14C H 1.088803 0.904875 0.615757 0.109 Uiso 1 1 d R U . . .
C3 C 0.6330(3) 0.5162(3) 0.5004(2) 0.0707(11) Uani 1 1 d . . . . .
H3 H 0.613023 0.480155 0.529017 0.085 Uiso 1 1 calc R U . . .
C12 C 0.9537(2) 0.8528(2) 0.45941(19) 0.0605(9) Uani 1 1 d D . . . .
H12A H 0.952211 0.898748 0.424591 0.073 Uiso 1 1 calc R U . . .
H12B H 0.906316 0.862707 0.474622 0.073 Uiso 1 1 calc R U . . .
C16 C 0.4626(3) 0.6311(4) 0.3003(3) 0.0580(7) Uani 0.7 1 d D . P C 1
H16A H 0.441457 0.651917 0.251445 0.070 Uiso 0.7 1 calc R U P C 1
H16B H 0.447759 0.568022 0.300731 0.070 Uiso 0.7 1 calc R U P C 1
C47 C 0.3948(2) 0.7084(3) 0.0636(2) 0.0755(13) Uani 1 1 d . . . . .
H47A H 0.375747 0.678540 0.097618 0.113 Uiso 1 1 calc R U . . .
H47B H 0.385718 0.670057 0.023013 0.113 Uiso 1 1 calc R U . . .
H47C H 0.364521 0.763692 0.048847 0.113 Uiso 1 1 calc R U . . .
C17 C 0.4237(3) 0.6832(3) 0.3426(3) 0.0580(7) Uani 0.7 1 d D . P C 1
H17A H 0.399913 0.641321 0.367528 0.070 Uiso 0.7 1 calc R U P C 1
H17B H 0.466977 0.716914 0.378203 0.070 Uiso 0.7 1 calc R U P C 1
C21 C 0.3849(7) 0.7443(9) 0.3346(7) 0.0580(7) Uani 0.3 1 d D . P C 2
H21A H 0.334774 0.776566 0.309059 0.087 Uiso 0.3 1 calc R U P C 2
H21B H 0.428997 0.786380 0.356726 0.087 Uiso 0.3 1 calc R U P C 2
H21C H 0.375509 0.707314 0.370387 0.087 Uiso 0.3 1 calc R U P C 2
C19 C 0.4688(6) 0.6238(9) 0.3309(7) 0.0580(7) Uani 0.3 1 d D . P C 2
H19A H 0.452824 0.561608 0.318299 0.070 Uiso 0.3 1 calc R U P C 2
H19B H 0.468256 0.634392 0.378456 0.070 Uiso 0.3 1 calc R U P C 2
C20 C 0.4104(6) 0.6830(7) 0.2816(6) 0.0580(7) Uani 0.3 1 d D . P C 2
H20A H 0.362935 0.650337 0.249723 0.070 Uiso 0.3 1 calc R U P C 2
H20B H 0.436529 0.717612 0.253927 0.070 Uiso 0.3 1 calc R U P C 2
C18 C 0.3611(3) 0.7436(4) 0.3045(3) 0.0580(7) Uani 0.7 1 d D . P C 1
H18A H 0.339666 0.725964 0.255363 0.087 Uiso 0.7 1 calc R U P C 1
H18B H 0.384038 0.803272 0.308297 0.087 Uiso 0.7 1 calc R U P C 1
H18C H 0.316785 0.742945 0.323606 0.087 Uiso 0.7 1 calc R U P C 1

loop_
_atom_site_aniso_label
_atom_site_aniso_U_11
_atom_site_aniso_U_22
_atom_site_aniso_U_33
_atom_site_aniso_U_23
_atom_site_aniso_U_13
_atom_site_aniso_U_12
Cu1 0.02210(18) 0.02337(19) 0.02413(18) 0.00070(11) 0.00707(13) 0.00064(11)
P1 0.0236(3) 0.0209(3) 0.0259(3) 0.0004(2) 0.0078(2) 0.0008(2)
P2 0.0211(3) 0.0246(3) 0.0226(3) -0.0018(2) 0.0049(2) 0.0027(2)
P3 0.0334(3) 0.0310(3) 0.0391(3) -0.0046(3) 0.0063(3) 0.0005(3)
F1 0.0391(8) 0.0453(9) 0.0535(9) 0.0025(7) 0.0164(7) 0.0107(7)
F4 0.0403(9) 0.0439(9) 0.0660(11) -0.0152(8) 0.0155(8) -0.0102(7)
O1 0.0209(7) 0.0279(8) 0.0289(8) -0.0030(6) 0.0043(6) 0.0029(6)
F6 0.0533(10) 0.0461(9) 0.0493(9) -0.0174(7) 0.0177(8) -0.0015(7)
F3 0.0635(12) 0.0445(10) 0.0755(13) 0.0017(9) 0.0239(10) -0.0165(9)
F2 0.0871(14) 0.0611(11) 0.0365(9) -0.0019(8) 0.0161(9) -0.0018(10)
F5 0.0564(12) 0.0493(11) 0.0888(15) 0.0002(10) -0.0031(10) 0.0210(9)
N2 0.0297(10) 0.0288(9) 0.0231(9) 0.0000(7) 0.0067(8) 0.0002(8)
N1 0.0322(10) 0.0237(9) 0.0371(10) -0.0037(8) 0.0181(9) -0.0030(8)
C55 0.0223(10) 0.0302(11) 0.0329(11) -0.0060(9) 0.0089(9) 0.0004(9)
C34 0.0265(11) 0.0264(11) 0.0304(11) 0.0030(9) 0.0101(9) 0.0022(9)
C46 0.0233(10) 0.0291(11) 0.0209(10) -0.0024(8) 0.0051(8) -0.0020(8)
C35 0.0233(10) 0.0284(11) 0.0283(11) 0.0043(9) 0.0086(9) 0.0066(9)
C44 0.0320(12) 0.0285(11) 0.0284(11) -0.0005(9) 0.0102(9) -0.0037(9)
C45 0.0229(10) 0.0281(11) 0.0245(10) -0.0004(8) 0.0091(8) -0.0010(8)
C36 0.0274(11) 0.0373(13) 0.0299(11) 0.0048(10) 0.0063(9) 0.0053(10)
C41 0.0237(11) 0.0389(13) 0.0243(10) -0.0004(9) 0.0034(9) 0.0013(9)
C39 0.0308(12) 0.0303(12) 0.0368(12) 0.0021(10) 0.0138(10) 0.0060(9)
C22 0.0273(11) 0.0257(11) 0.0262(10) 0.0010(8) 0.0068(9) 0.0001(8)
C6 0.0455(14) 0.0263(11) 0.0228(10) -0.0006(9) 0.0082(10) -0.0015(10)
C50 0.0349(12) 0.0314(12) 0.0295(11) -0.0004(9) 0.0035(10) 0.0039(10)
C28 0.0261(10) 0.0247(11) 0.0288(11) 0.0004(8) 0.0084(9) 0.0025(8)
C56 0.0293(12) 0.0450(14) 0.0317(12) -0.0041(10) 0.0118(10) -0.0046(10)
C29 0.0376(12) 0.0291(12) 0.0303(11) 0.0025(9) 0.0116(10) -0.0024(10)
C42 0.0274(11) 0.0459(14) 0.0274(11) -0.0022(10) 0.0030(9) -0.0086(10)
C49 0.0283(11) 0.0277(11) 0.0263(11) -0.0022(9) 0.0021(9) 0.0051(9)
C60 0.0256(12) 0.0382(13) 0.0425(14) -0.0049(11) 0.0082(10) 0.0012(10)
C23 0.0380(13) 0.0278(11) 0.0329(12) 0.0026(9) 0.0159(10) 0.0033(10)
C38 0.0300(12) 0.0381(13) 0.0443(14) 0.0065(11) 0.0146(11) 0.0126(10)
C43 0.0356(13) 0.0343(12) 0.0312(12) -0.0046(10) 0.0077(10) -0.0115(10)
C37 0.0231(11) 0.0449(14) 0.0382(13) 0.0077(11) 0.0064(10) 0.0080(10)
C10 0.0273(12) 0.0452(14) 0.0286(12) -0.0003(10) 0.0030(10) -0.0003(10)
C30 0.0421(13) 0.0388(13) 0.0315(12) 0.0045(10) 0.0173(11) 0.0030(11)
C1 0.0364(13) 0.0285(12) 0.0628(17) -0.0078(11) 0.0291(13) -0.0062(10)
C54 0.0404(13) 0.0367(13) 0.0364(13) -0.0043(10) 0.0101(11) 0.0106(11)
C5 0.0502(15) 0.0271(11) 0.0310(12) -0.0016(9) 0.0193(11) -0.0052(10)
C33 0.0377(13) 0.0329(12) 0.0423(13) -0.0086(10) 0.0207(11) -0.0056(10)
C51 0.0451(15) 0.0319(13) 0.0409(14) 0.0069(11) 0.0004(12) 0.0033(11)
C31 0.0464(15) 0.0403(14) 0.0334(13) -0.0072(11) 0.0144(11) 0.0034(11)
C24 0.0446(14) 0.0391(14) 0.0435(14) 0.0024(11) 0.0261(12) 0.0025(11)
C40 0.0353(13) 0.0479(15) 0.0301(12) -0.0013(11) -0.0038(10) 0.0111(12)
C25 0.0481(15) 0.0349(13) 0.0393(13) 0.0056(10) 0.0220(12) -0.0037(11)
C58 0.0407(15) 0.0500(16) 0.0633(18) -0.0092(14) 0.0316(14) -0.0112(13)
C59 0.0262(12) 0.0463(15) 0.0655(19) -0.0079(13) 0.0177(12) -0.0032(11)
C53 0.0477(16) 0.0394(15) 0.0512(16) -0.0092(13) 0.0079(13) 0.0182(12)
C27 0.0369(13) 0.0309(12) 0.0514(15) 0.0128(11) 0.0197(12) 0.0066(10)
C52 0.0487(16) 0.0307(13) 0.0569(18) 0.0008(12) -0.0007(14) 0.0131(12)
C57 0.0479(16) 0.0550(17) 0.0401(14) -0.0020(12) 0.0235(12) -0.0097(13)
C7 0.067(2) 0.0373(14) 0.0326(13) 0.0081(11) 0.0006(13) -0.0030(13)
C26 0.0472(15) 0.0312(13) 0.0512(15) 0.0136(11) 0.0202(13) 0.0051(11)
C9 0.0351(14) 0.0555(17) 0.0423(15) 0.0008(13) -0.0036(12) 0.0055(13)
C11 0.0271(12) 0.072(2) 0.0346(13) 0.0106(13) 0.0015(10) -0.0137(13)
C32 0.0487(15) 0.0361(14) 0.0475(15) -0.0150(12) 0.0204(13) -0.0100(12)
C2 0.0555(18) 0.0518(18) 0.081(2) -0.0008(16) 0.0442(18) -0.0151(15)
C4 0.080(2) 0.0543(18) 0.0433(16) 0.0057(14) 0.0305(16) -0.0166(17)
C8 0.0531(18) 0.0497(17) 0.0441(16) 0.0081(13) -0.0146(14) 0.0083(14)
C15 0.0275(13) 0.0380(15) 0.085(2) 0.0033(14) 0.0140(14) -0.0038(11)
C13 0.0560(19) 0.0467(17) 0.069(2) 0.0108(15) 0.0168(16) -0.0112(14)
C48 0.103(3) 0.058(2) 0.0340(15) 0.0148(14) 0.0231(17) 0.034(2)
C14 0.104(3) 0.0424(18) 0.079(3) 0.0093(17) 0.040(2) -0.0132(19)
C3 0.093(3) 0.065(2) 0.078(3) 0.0033(19) 0.060(2) -0.028(2)
C12 0.0477(17) 0.0519(18) 0.075(2) 0.0220(17) 0.0125(16) -0.0029(14)
C16 0.0326(12) 0.0563(13) 0.080(2) -0.0040(17) 0.0135(14) -0.0024(10)
C47 0.0373(17) 0.083(3) 0.074(2) -0.029(2) -0.0225(16) 0.0213(17)
C17 0.0326(12) 0.0563(13) 0.080(2) -0.0040(17) 0.0135(14) -0.0024(10)
C21 0.0326(12) 0.0563(13) 0.080(2) -0.0040(17) 0.0135(14) -0.0024(10)
C19 0.0326(12) 0.0563(13) 0.080(2) -0.0040(17) 0.0135(14) -0.0024(10)
C20 0.0326(12) 0.0563(13) 0.080(2) -0.0040(17) 0.0135(14) -0.0024(10)
C18 0.0326(12) 0.0563(13) 0.080(2) -0.0040(17) 0.0135(14) -0.0024(10)

loop_
_atom_type_symbol
_atom_type_description
_atom_type_scat_dispersion_real
_atom_type_scat_dispersion_imag
_atom_type_scat_source
C C 0.0181 0.0091 'International Tables Vol C Tables 4.2.6.8 and 6.1.1.4'
H H 0.0000 0.0000 'International Tables Vol C Tables 4.2.6.8 and 6.1.1.4'
Cu Cu -1.9646 0.5888 'International Tables Vol C Tables 4.2.6.8 and 6.1.1.4'
F F 0.0727 0.0534 'International Tables Vol C Tables 4.2.6.8 and 6.1.1.4'
N N 0.0311 0.0180 'International Tables Vol C Tables 4.2.6.8 and 6.1.1.4'
O O 0.0492 0.0322 'International Tables Vol C Tables 4.2.6.8 and 6.1.1.4'
P P 0.2955 0.4335 'International Tables Vol C Tables 4.2.6.8 and 6.1.1.4'

loop_
_exptl_crystal_face_index_h
_exptl_crystal_face_index_k
_exptl_crystal_face_index_l
_exptl_crystal_face_perp_dist
30 19 -13 0.0751
30 -13 4 0.0711
15 -1 -12 0.0769
4 15 8 0.0966
-30 -19 9 0.0487
-30 19 10 0.0455

loop_
_geom_angle_atom_site_label_1
_geom_angle_atom_site_label_2
_geom_angle_atom_site_label_3
_geom_angle
_geom_angle_site_symmetry_1
_geom_angle_site_symmetry_3
_geom_angle_publ_flag
P1 Cu1 P2 115.66(2) . . ?
N2 Cu1 P1 118.57(6) . . ?
N2 Cu1 P2 110.10(5) . . ?
N1 Cu1 P1 118.29(6) . . ?
N1 Cu1 P2 109.85(5) . . ?
N1 Cu1 N2 78.94(8) . . ?
C34 P1 Cu1 114.56(7) . . ?
C34 P1 C22 99.28(10) . . ?
C22 P1 Cu1 121.77(7) . . ?
C28 P1 Cu1 111.57(7) . . ?
C28 P1 C34 103.14(10) . . ?
C28 P1 C22 104.29(10) . . ?
C55 P2 Cu1 114.90(7) . . ?
C55 P2 C45 103.26(10) . . ?
C45 P2 Cu1 114.86(7) . . ?
C49 P2 Cu1 117.45(8) . . ?
C49 P2 C55 103.22(11) . . ?
C49 P2 C45 101.13(10) . . ?
F1 P3 F4 89.88(10) . . ?
F1 P3 F6 89.73(9) . . ?
F1 P3 F3 90.15(10) . . ?
F4 P3 F6 90.37(10) . . ?
F4 P3 F3 179.70(11) . . ?
F6 P3 F3 89.33(10) . . ?
F2 P3 F1 90.16(10) . . ?
F2 P3 F4 89.98(11) . . ?
F2 P3 F6 179.63(12) . . ?
F2 P3 F3 90.32(11) . . ?
F2 P3 F5 90.84(12) . . ?
F5 P3 F1 178.99(12) . . ?
F5 P3 F4 89.99(11) . . ?
F5 P3 F6 89.27(12) . . ?
F5 P3 F3 89.97(12) . . ?
C35 O1 C46 114.98(17) . . ?
C6 N2 Cu1 112.37(16) . . ?
C6 N2 C10 118.5(2) . . ?
C10 N2 Cu1 126.68(16) . . ?
C1 N1 Cu1 126.92(18) . . ?
C5 N1 Cu1 113.39(16) . . ?
C5 N1 C1 119.5(2) . . ?
C56 C55 P2 122.96(18) . . ?
C56 C55 C60 118.7(2) . . ?
C60 C55 P2 118.19(19) . . ?
C35 C34 P1 117.28(17) . . ?
C35 C34 C39 117.1(2) . . ?
C39 C34 P1 125.57(18) . . ?
O1 C46 C45 115.87(18) . . ?
C41 C46 O1 120.1(2) . . ?
C41 C46 C45 124.0(2) . . ?
O1 C35 C34 115.59(19) . . ?
C36 C35 O1 120.1(2) . . ?
C36 C35 C34 124.3(2) . . ?
C45 C44 H44 119.9 . . ?
C43 C44 H44 119.9 . . ?
C43 C44 C45 120.2(2) . . ?
C46 C45 P2 118.74(16) . . ?
C46 C45 C44 117.1(2) . . ?
C44 C45 P2 124.07(17) . . ?
C35 C36 C37 116.5(2) . . ?
C35 C36 C40 118.5(2) . . ?
C37 C36 C40 125.0(2) . . ?
C46 C41 C42 117.0(2) . . ?
C46 C41 C40 118.3(2) . . ?
C42 C41 C40 124.6(2) . . ?
C34 C39 H39 120.0 . . ?
C38 C39 C34 119.9(2) . . ?
C38 C39 H39 120.0 . . ?
C23 C22 P1 120.94(17) . . ?
C23 C22 C27 118.6(2) . . ?
C27 C22 P1 120.43(18) . . ?
N2 C6 C5 115.7(2) . . ?
N2 C6 C7 122.1(3) . . ?
C7 C6 C5 122.1(2) . . ?
C49 C50 H50 119.8 . . ?
C49 C50 C51 120.5(2) . . ?
C51 C50 H50 119.8 . . ?
C29 C28 P1 118.00(17) . . ?
C33 C28 P1 123.48(18) . . ?
C33 C28 C29 118.3(2) . . ?
C55 C56 H56 119.6 . . ?
C57 C56 C55 120.7(2) . . ?
C57 C56 H56 119.6 . . ?
C28 C29 H29 119.7 . . ?
C30 C29 C28 120.5(2) . . ?
C30 C29 H29 119.7 . . ?
C41 C42 H42 119.6 . . ?
C43 C42 C41 120.7(2) . . ?
C43 C42 H42 119.6 . . ?
C50 C49 P2 118.12(18) . . ?
C50 C49 C54 119.3(2) . . ?
C54 C49 P2 122.47(19) . . ?
C55 C60 H60 119.8 . . ?
C59 C60 C55 120.4(3) . . ?
C59 C60 H60 119.8 . . ?
C22 C23 H23 119.8 . . ?
C22 C23 C24 120.4(2) . . ?
C24 C23 H23 119.8 . . ?
C39 C38 H38 119.4 . . ?
C37 C38 C39 121.1(2) . . ?
C37 C38 H38 119.4 . . ?
C44 C43 H43 119.6 . . ?
C42 C43 C44 120.9(2) . . ?
C42 C43 H43 119.6 . . ?
C36 C37 H37 119.5 . . ?
C38 C37 C36 121.0(2) . . ?
C38 C37 H37 119.5 . . ?
N2 C10 C9 121.5(3) . . ?
N2 C10 C11 117.4(2) . . ?
C9 C10 C11 121.1(2) . . ?
C29 C30 H30 119.7 . . ?
C31 C30 C29 120.6(2) . . ?
C31 C30 H30 119.7 . . ?
N1 C1 C2 120.6(3) . . ?
N1 C1 C15 115.8(2) . . ?
C2 C1 C15 123.6(3) . . ?
C49 C54 H54 120.0 . . ?
C53 C54 C49 119.9(3) . . ?
C53 C54 H54 120.0 . . ?
N1 C5 C6 116.5(2) . . ?
N1 C5 C4 121.7(3) . . ?
C4 C5 C6 121.7(3) . . ?
C28 C33 H33 119.7 . . ?
C28 C33 C32 120.6(2) . . ?
C32 C33 H33 119.7 . . ?
C50 C51 H51 120.2 . . ?
C52 C51 C50 119.5(3) . . ?
C52 C51 H51 120.2 . . ?
C30 C31 H31 120.2 . . ?
C32 C31 C30 119.6(2) . . ?
C32 C31 H31 120.2 . . ?
C23 C24 H24 119.9 . . ?
C25 C24 C23 120.3(2) . . ?
C25 C24 H24 119.9 . . ?
C36 C40 C41 107.43(19) . . ?
C36 C40 C48 107.7(2) . . ?
C36 C40 C47 111.6(2) . . ?
C41 C40 C48 108.0(2) . . ?
C47 C40 C41 111.8(3) . . ?
C47 C40 C48 110.2(3) . . ?
C24 C25 H25 120.2 . . ?
C24 C25 C26 119.6(2) . . ?
C26 C25 H25 120.2 . . ?
C59 C58 H58 120.0 . . ?
C59 C58 C57 120.0(3) . . ?
C57 C58 H58 120.0 . . ?
C60 C59 H59 120.0 . . ?
C58 C59 C60 120.0(3) . . ?
C58 C59 H59 120.0 . . ?
C54 C53 H53 119.9 . . ?
C52 C53 C54 120.2(3) . . ?
C52 C53 H53 119.9 . . ?
C22 C27 H27 119.7 . . ?
C26 C27 C22 120.6(2) . . ?
C26 C27 H27 119.7 . . ?
C51 C52 C53 120.6(3) . . ?
C51 C52 H52 119.7 . . ?
C53 C52 H52 119.7 . . ?
C56 C57 C58 120.1(3) . . ?
C56 C57 H57 120.0 . . ?
C58 C57 H57 120.0 . . ?
C6 C7 H7 120.6 . . ?
C6 C7 C8 118.8(3) . . ?
C8 C7 H7 120.6 . . ?
C25 C26 H26 119.8 . . ?
C27 C26 C25 120.5(2) . . ?
C27 C26 H26 119.8 . . ?
C10 C9 H9 120.1 . . ?
C8 C9 C10 119.8(3) . . ?
C8 C9 H9 120.1 . . ?
C10 C11 H11A 108.7 . . ?
C10 C11 H11B 108.7 . . ?
C10 C11 C12 114.2(3) . . ?
H11A C11 H11B 107.6 . . ?
C12 C11 H11A 108.7 . . ?
C12 C11 H11B 108.7 . . ?
C33 C32 H32 119.8 . . ?
C31 C32 C33 120.4(2) . . ?
C31 C32 H32 119.8 . . ?
C1 C2 H2 120.1 . . ?
C3 C2 C1 119.7(3) . . ?
C3 C2 H2 120.1 . . ?
C5 C4 H4 120.8 . . ?
C3 C4 C5 118.5(3) . . ?
C3 C4 H4 120.8 . . ?
C7 C8 H8 120.4 . . ?
C9 C8 C7 119.1(3) . . ?
C9 C8 H8 120.4 . . ?
C1 C15 H15A 106.5 . . ?
C1 C15 H15B 106.5 . . ?
C1 C15 H15C 111.4 . . ?
C1 C15 H15D 111.4 . . ?
C1 C15 C16 123.4(3) . . ?
C1 C15 C19 102.0(5) . . ?
H15A C15 H15B 106.5 . . ?
H15C C15 H15D 109.2 . . ?
C16 C15 H15A 106.5 . . ?
C16 C15 H15B 106.5 . . ?
C19 C15 H15C 111.4 . . ?
C19 C15 H15D 111.4 . . ?
H13A C13 H13B 109.5 . . ?
C14 C13 H13A 105.5 . . ?
C14 C13 H13B 105.6 . . ?
C14 C13 C12 123.6(4) . . ?
C12 C13 H13A 106.1 . . ?
C12 C13 H13B 106.1 . . ?
C40 C48 H48A 109.5 . . ?
C40 C48 H48B 109.5 . . ?
C40 C48 H48C 109.5 . . ?
H48A C48 H48B 109.5 . . ?
H48A C48 H48C 109.5 . . ?
H48B C48 H48C 109.5 . . ?
C13 C14 H14A 109.7 . . ?
C13 C14 H14B 109.9 . . ?
C13 C14 H14C 108.8 . . ?
H14A C14 H14B 109.5 . . ?
H14A C14 H14C 109.5 . . ?
H14B C14 H14C 109.5 . . ?
C2 C3 C4 119.9(3) . . ?
C2 C3 H3 120.0 . . ?
C4 C3 H3 120.0 . . ?
C11 C12 H12A 108.7 . . ?
C11 C12 H12B 108.7 . . ?
C13 C12 C11 114.3(3) . . ?
C13 C12 H12A 108.7 . . ?
C13 C12 H12B 108.7 . . ?
H12A C12 H12B 107.6 . . ?
C15 C16 H16A 109.4 . . ?
C15 C16 H16B 109.4 . . ?
H16A C16 H16B 108.0 . . ?
C17 C16 C15 111.3(4) . . ?
C17 C16 H16A 109.4 . . ?
C17 C16 H16B 109.4 . . ?
C40 C47 H47A 109.5 . . ?
C40 C47 H47B 109.5 . . ?
C40 C47 H47C 109.5 . . ?
H47A C47 H47B 109.5 . . ?
H47A C47 H47C 109.5 . . ?
H47B C47 H47C 109.5 . . ?
C16 C17 H17A 108.3 . . ?
C16 C17 H17B 108.3 . . ?
H17A C17 H17B 107.4 . . ?
C18 C17 C16 115.8(5) . . ?
C18 C17 H17A 108.3 . . ?
C18 C17 H17B 108.3 . . ?
H21A C21 H21B 109.5 . . ?
H21A C21 H21C 109.5 . . ?
H21B C21 H21C 109.5 . . ?
C20 C21 H21A 109.5 . . ?
C20 C21 H21B 109.5 . . ?
C20 C21 H21C 109.5 . . ?
C15 C19 H19A 109.7 . . ?
C15 C19 H19B 109.7 . . ?
H19A C19 H19B 108.2 . . ?
C20 C19 C15 109.7(9) . . ?
C20 C19 H19A 109.7 . . ?
C20 C19 H19B 109.7 . . ?
C21 C20 H20A 111.7 . . ?
C21 C20 H20B 111.7 . . ?
C19 C20 C21 100.2(10) . . ?
C19 C20 H20A 111.7 . . ?
C19 C20 H20B 111.7 . . ?
H20A C20 H20B 109.5 . . ?
C17 C18 H18A 109.5 . . ?
C17 C18 H18B 109.5 . . ?
C17 C18 H18C 109.5 . . ?
H18A C18 H18B 109.5 . . ?
H18A C18 H18C 109.5 . . ?
H18B C18 H18C 109.5 . . ?

loop_
_geom_bond_atom_site_label_1
_geom_bond_atom_site_label_2
_geom_bond_distance
_geom_bond_site_symmetry_2
_geom_bond_publ_flag
Cu1 P1 2.2847(6) . ?
Cu1 P2 2.3077(6) . ?
Cu1 N2 2.1164(19) . ?
Cu1 N1 2.1104(19) . ?
P1 C34 1.834(2) . ?
P1 C22 1.834(2) . ?
P1 C28 1.827(2) . ?
P2 C55 1.826(2) . ?
P2 C45 1.835(2) . ?
P2 C49 1.823(2) . ?
P3 F1 1.5926(16) . ?
P3 F4 1.5944(17) . ?
P3 F6 1.5948(17) . ?
P3 F3 1.6047(18) . ?
P3 F2 1.5923(18) . ?
P3 F5 1.5924(18) . ?
O1 C46 1.389(3) . ?
O1 C35 1.388(3) . ?
N2 C6 1.350(3) . ?
N2 C10 1.354(3) . ?
N1 C1 1.358(3) . ?
N1 C5 1.344(3) . ?
C55 C56 1.388(3) . ?
C55 C60 1.399(3) . ?
C34 C35 1.394(3) . ?
C34 C39 1.401(3) . ?
C46 C45 1.396(3) . ?
C46 C41 1.388(3) . ?
C35 C36 1.384(3) . ?
C44 H44 0.9500 . ?
C44 C45 1.397(3) . ?
C44 C43 1.391(3) . ?
C36 C37 1.399(3) . ?
C36 C40 1.523(4) . ?
C41 C42 1.395(4) . ?
C41 C40 1.525(3) . ?
C39 H39 0.9500 . ?
C39 C38 1.384(4) . ?
C22 C23 1.387(3) . ?
C22 C27 1.400(3) . ?
C6 C5 1.489(4) . ?
C6 C7 1.385(4) . ?
C50 H50 0.9500 . ?
C50 C49 1.393(4) . ?
C50 C51 1.395(4) . ?
C28 C29 1.400(3) . ?
C28 C33 1.390(3) . ?
C56 H56 0.9500 . ?
C56 C57 1.385(4) . ?
C29 H29 0.9500 . ?
C29 C30 1.383(3) . ?
C42 H42 0.9500 . ?
C42 C43 1.384(4) . ?
C49 C54 1.400(3) . ?
C60 H60 0.9500 . ?
C60 C59 1.390(4) . ?
C23 H23 0.9500 . ?
C23 C24 1.392(3) . ?
C38 H38 0.9500 . ?
C38 C37 1.380(4) . ?
C43 H43 0.9500 . ?
C37 H37 0.9500 . ?
C10 C9 1.390(4) . ?
C10 C11 1.488(4) . ?
C30 H30 0.9500 . ?
C30 C31 1.379(4) . ?
C1 C2 1.389(4) . ?
C1 C15 1.505(4) . ?
C54 H54 0.9500 . ?
C54 C53 1.389(4) . ?
C5 C4 1.391(4) . ?
C33 H33 0.9500 . ?
C33 C32 1.394(4) . ?
C51 H51 0.9500 . ?
C51 C52 1.382(5) . ?
C31 H31 0.9500 . ?
C31 C32 1.375(4) . ?
C24 H24 0.9500 . ?
C24 C25 1.380(4) . ?
C40 C48 1.549(5) . ?
C40 C47 1.524(4) . ?
C25 H25 0.9500 . ?
C25 C26 1.381(4) . ?
C58 H58 0.9500 . ?
C58 C59 1.380(5) . ?
C58 C57 1.386(4) . ?
C59 H59 0.9500 . ?
C53 H53 0.9500 . ?
C53 C52 1.385(5) . ?
C27 H27 0.9500 . ?
C27 C26 1.377(4) . ?
C52 H52 0.9500 . ?
C57 H57 0.9500 . ?
C7 H7 0.9500 . ?
C7 C8 1.393(5) . ?
C26 H26 0.9500 . ?
C9 H9 0.9500 . ?
C9 C8 1.365(5) . ?
C11 H11A 0.9900 . ?
C11 H11B 0.9900 . ?
C11 C12 1.504(5) . ?
C32 H32 0.9500 . ?
C2 H2 0.9500 . ?
C2 C3 1.367(6) . ?
C4 H4 0.9500 . ?
C4 C3 1.380(5) . ?
C8 H8 0.9500 . ?
C15 H15A 0.9900 . ?
C15 H15B 0.9900 . ?
C15 H15C 0.9900 . ?
C15 H15D 0.9900 . ?
C15 C16 1.542(5) . ?
C15 C19 1.562(10) . ?
C13 H13A 0.9901 . ?
C13 H13B 0.9900 . ?
C13 C14 1.434(4) . ?
C13 C12 1.467(5) . ?
C48 H48A 0.9800 . ?
C48 H48B 0.9800 . ?
C48 H48C 0.9800 . ?
C14 H14A 0.9800 . ?
C14 H14B 0.9799 . ?
C14 H14C 0.9801 . ?
C3 H3 0.9500 . ?
C12 H12A 0.9900 . ?
C12 H12B 0.9900 . ?
C16 H16A 0.9900 . ?
C16 H16B 0.9900 . ?
C16 C17 1.496(7) . ?
C47 H47A 0.9800 . ?
C47 H47B 0.9800 . ?
C47 H47C 0.9800 . ?
C17 H17A 0.9900 . ?
C17 H17B 0.9900 . ?
C17 C18 1.430(6) . ?
C21 H21A 0.9800 . ?
C21 H21B 0.9800 . ?
C21 H21C 0.9800 . ?
C21 C20 1.603(12) . ?
C19 H19A 0.9900 . ?
C19 H19B 0.9900 . ?
C19 C20 1.465(12) . ?
C20 H20A 0.9900 . ?
C20 H20B 0.9900 . ?
C18 H18A 0.9800 . ?
C18 H18B 0.9800 . ?
C18 H18C 0.9800 . ?

loop_
_geom_torsion_atom_site_label_1
_geom_torsion_atom_site_label_2
_geom_torsion_atom_site_label_3
_geom_torsion_atom_site_label_4
_geom_torsion
_geom_torsion_site_symmetry_1
_geom_torsion_site_symmetry_2
_geom_torsion_site_symmetry_3
_geom_torsion_site_symmetry_4
_geom_torsion_publ_flag
Cu1 P1 C34 C35 -48.59(19) . . . . ?
Cu1 P1 C34 C39 130.26(19) . . . . ?
Cu1 P1 C22 C23 -0.9(2) . . . . ?
Cu1 P1 C22 C27 178.62(17) . . . . ?
Cu1 P1 C28 C29 -56.29(19) . . . . ?
Cu1 P1 C28 C33 118.1(2) . . . . ?
Cu1 P2 C55 C56 -108.4(2) . . . . ?
Cu1 P2 C55 C60 67.5(2) . . . . ?
Cu1 P2 C45 C46 42.87(19) . . . . ?
Cu1 P2 C45 C44 -133.42(17) . . . . ?
Cu1 P2 C49 C50 32.9(2) . . . . ?
Cu1 P2 C49 C54 -150.88(18) . . . . ?
Cu1 N2 C6 C5 -19.0(2) . . . . ?
Cu1 N2 C6 C7 159.4(2) . . . . ?
Cu1 N2 C10 C9 -157.8(2) . . . . ?
Cu1 N2 C10 C11 23.2(3) . . . . ?
Cu1 N1 C1 C2 174.8(2) . . . . ?
Cu1 N1 C1 C15 -3.0(3) . . . . ?
Cu1 N1 C5 C6 1.8(3) . . . . ?
Cu1 N1 C5 C4 -177.3(2) . . . . ?
P1 C34 C35 O1 -1.8(3) . . . . ?
P1 C34 C35 C36 177.86(19) . . . . ?
P1 C34 C39 C38 -178.06(19) . . . . ?
P1 C22 C23 C24 -178.6(2) . . . . ?
P1 C22 C27 C26 179.4(2) . . . . ?
P1 C28 C29 C30 176.59(19) . . . . ?
P1 C28 C33 C32 -175.2(2) . . . . ?
P2 C55 C56 C57 175.8(2) . . . . ?
P2 C55 C60 C59 -175.7(2) . . . . ?
P2 C49 C54 C53 -175.8(2) . . . . ?
O1 C46 C45 P2 4.9(3) . . . . ?
O1 C46 C45 C44 -178.52(19) . . . . ?
O1 C46 C41 C42 179.8(2) . . . . ?
O1 C46 C41 C40 2.8(3) . . . . ?
O1 C35 C36 C37 -179.6(2) . . . . ?
O1 C35 C36 C40 -1.6(3) . . . . ?
N2 C6 C5 N1 11.8(3) . . . . ?
N2 C6 C5 C4 -169.1(3) . . . . ?
N2 C6 C7 C8 2.1(4) . . . . ?
N2 C10 C9 C8 -0.2(4) . . . . ?
N2 C10 C11 C12 94.9(3) . . . . ?
N1 C1 C2 C3 1.0(5) . . . . ?
N1 C1 C15 C16 -176.9(3) . . . . ?
N1 C1 C15 C19 -169.3(6) . . . . ?
N1 C5 C4 C3 2.6(5) . . . . ?
C55 P2 C45 C46 -83.00(19) . . . . ?
C55 P2 C45 C44 100.7(2) . . . . ?
C55 P2 C49 C50 160.44(18) . . . . ?
C55 P2 C49 C54 -23.3(2) . . . . ?
C55 C56 C57 C58 -0.4(4) . . . . ?
C55 C60 C59 C58 -0.3(4) . . . . ?
C34 P1 C22 C23 -127.5(2) . . . . ?
C34 P1 C22 C27 52.0(2) . . . . ?
C34 P1 C28 C29 67.2(2) . . . . ?
C34 P1 C28 C33 -118.4(2) . . . . ?
C34 C35 C36 C37 0.8(4) . . . . ?
C34 C35 C36 C40 178.8(2) . . . . ?
C34 C39 C38 C37 -0.3(4) . . . . ?
C46 O1 C35 C34 144.5(2) . . . . ?
C46 O1 C35 C36 -35.1(3) . . . . ?
C46 C41 C42 C43 -1.1(4) . . . . ?
C46 C41 C40 C36 -35.7(3) . . . . ?
C46 C41 C40 C48 80.2(3) . . . . ?
C46 C41 C40 C47 -158.4(3) . . . . ?
C35 O1 C46 C45 -145.29(19) . . . . ?
C35 O1 C46 C41 34.5(3) . . . . ?
C35 C34 C39 C38 0.8(3) . . . . ?
C35 C36 C37 C38 -0.3(4) . . . . ?
C35 C36 C40 C41 35.1(3) . . . . ?
C35 C36 C40 C48 -80.9(3) . . . . ?
C35 C36 C40 C47 158.0(3) . . . . ?
C45 P2 C55 C56 17.4(2) . . . . ?
C45 P2 C55 C60 -166.66(19) . . . . ?
C45 P2 C49 C50 -92.92(19) . . . . ?
C45 P2 C49 C54 83.3(2) . . . . ?
C45 C46 C41 C42 -0.4(3) . . . . ?
C45 C46 C41 C40 -177.5(2) . . . . ?
C45 C44 C43 C42 0.1(4) . . . . ?
C41 C46 C45 P2 -174.81(18) . . . . ?
C41 C46 C45 C44 1.7(3) . . . . ?
C41 C42 C43 C44 1.3(4) . . . . ?
C39 C34 C35 O1 179.3(2) . . . . ?
C39 C34 C35 C36 -1.1(4) . . . . ?
C39 C38 C37 C36 0.0(4) . . . . ?
C22 P1 C34 C35 82.81(19) . . . . ?
C22 P1 C34 C39 -98.3(2) . . . . ?
C22 P1 C28 C29 170.48(18) . . . . ?
C22 P1 C28 C33 -15.1(2) . . . . ?
C22 C23 C24 C25 -1.1(4) . . . . ?
C22 C27 C26 C25 -0.4(4) . . . . ?
C6 N2 C10 C9 3.1(4) . . . . ?
C6 N2 C10 C11 -175.9(2) . . . . ?
C6 C5 C4 C3 -176.5(3) . . . . ?
C6 C7 C8 C9 0.9(5) . . . . ?
C50 C49 C54 C53 0.4(4) . . . . ?
C50 C51 C52 C53 0.4(4) . . . . ?
C28 P1 C34 C35 -170.04(18) . . . . ?
C28 P1 C34 C39 8.8(2) . . . . ?
C28 P1 C22 C23 126.26(19) . . . . ?
C28 P1 C22 C27 -54.2(2) . . . . ?
C28 C29 C30 C31 -1.2(4) . . . . ?
C28 C33 C32 C31 -1.1(4) . . . . ?
C56 C55 C60 C59 0.4(4) . . . . ?
C29 C28 C33 C32 -0.8(4) . . . . ?
C29 C30 C31 C32 -0.7(4) . . . . ?
C42 C41 C40 C36 147.5(2) . . . . ?
C42 C41 C40 C48 -96.6(3) . . . . ?
C42 C41 C40 C47 24.8(4) . . . . ?
C49 P2 C55 C56 122.4(2) . . . . ?
C49 P2 C55 C60 -61.6(2) . . . . ?
C49 P2 C45 C46 170.39(18) . . . . ?
C49 P2 C45 C44 -5.9(2) . . . . ?
C49 C50 C51 C52 0.5(4) . . . . ?
C49 C54 C53 C52 0.5(4) . . . . ?
C60 C55 C56 C57 -0.1(4) . . . . ?
C23 C22 C27 C26 -1.1(4) . . . . ?
C23 C24 C25 C26 -0.4(4) . . . . ?
C43 C44 C45 P2 174.81(18) . . . . ?
C43 C44 C45 C46 -1.5(3) . . . . ?
C37 C36 C40 C41 -147.1(2) . . . . ?
C37 C36 C40 C48 96.8(3) . . . . ?
C37 C36 C40 C47 -24.2(4) . . . . ?
C10 N2 C6 C5 177.5(2) . . . . ?
C10 N2 C6 C7 -4.1(4) . . . . ?
C10 C9 C8 C7 -1.9(5) . . . . ?
C10 C11 C12 C13 71.1(4) . . . . ?
C30 C31 C32 C33 1.8(4) . . . . ?
C1 N1 C5 C6 177.1(2) . . . . ?
C1 N1 C5 C4 -2.0(4) . . . . ?
C1 C2 C3 C4 -0.4(6) . . . . ?
C1 C15 C16 C17 68.6(5) . . . . ?
C1 C15 C19 C20 159.6(9) . . . . ?
C54 C53 C52 C51 -0.9(5) . . . . ?
C5 N1 C1 C2 0.2(4) . . . . ?
C5 N1 C1 C15 -177.5(2) . . . . ?
C5 C6 C7 C8 -179.6(3) . . . . ?
C5 C4 C3 C2 -1.3(6) . . . . ?
C33 C28 C29 C30 1.9(4) . . . . ?
C51 C50 C49 P2 175.43(19) . . . . ?
C51 C50 C49 C54 -0.9(4) . . . . ?
C24 C25 C26 C27 1.1(4) . . . . ?
C40 C36 C37 C38 -178.1(3) . . . . ?
C40 C41 C42 C43 175.8(2) . . . . ?
C59 C58 C57 C56 0.5(5) . . . . ?
C27 C22 C23 C24 1.9(4) . . . . ?
C57 C58 C59 C60 -0.2(4) . . . . ?
C7 C6 C5 N1 -166.6(2) . . . . ?
C7 C6 C5 C4 12.5(4) . . . . ?
C9 C10 C11 C12 -84.1(3) . . . . ?
C11 C10 C9 C8 178.8(3) . . . . ?
C2 C1 C15 C16 5.4(5) . . . . ?
C2 C1 C15 C19 13.0(6) . . . . ?
C15 C1 C2 C3 178.6(3) . . . . ?
C15 C16 C17 C18 126.5(5) . . . . ?
C15 C19 C20 C21 -113.1(10) . . . . ?
C14 C13 C12 C11 -137.7(3) . . . . ?
